data_4334605
loop_
_publ_author_name
'Christelle Tamain'
'B\'en\'edicte Arab Chapelet'
'Murielle Rivenet'
'Francis Abraham'
'Richard Caraballo'
'St\'ephane Grandjean'

_publ_section_title
;
 Crystal Growth and First Crystallographic Characterization of Mixed
 Uranium(IV)-Plutonium(III) Oxalates
;
_journal_name_full 'Inorganic Chemistry'
_journal_page_first 4941
_journal_page_last 4949
_journal_paper_doi 10.1021/ic302587t
_journal_volume 52
_journal_year 2013
_chemical_formula_sum 'C4 H11 N0.5 O12.5 Pu0.5 U0.5'
_chemical_formula_weight 507.1
_chemical_name_systematic ' ?'
_space_group_IT_number 85
_symmetry_cell_setting tetragonal
_symmetry_Int_Tables_number 85
_symmetry_space_group_name_Hall '-P 4a'
_symmetry_space_group_name_H-M 'P 4/n :2'
_cell_angle_alpha 90
_cell_angle_beta 90
_cell_angle_gamma 90
_cell_formula_units_Z 2
_cell_length_a 8.856(2)
_cell_length_b 8.856(2)
_cell_length_c 7.896(1)
_cell_measurement_reflns_used 3983
_cell_measurement_temperature 150
_cell_measurement_theta_max 26.58
_cell_measurement_theta_min 5.16
_cell_volume 619.3(2)
_diffrn_ambient_temperature 150
_diffrn_measured_fraction_theta_full 0.98
_diffrn_measured_fraction_theta_max 0.96
_diffrn_measurement_device_type 'Bruker APEX-II CCD'
_diffrn_measurement_method '\f and \w scans'
_diffrn_radiation_monochromator graphite
_diffrn_radiation_source 'x-ray tube'
_diffrn_radiation_type 'Mo K\a'
_diffrn_radiation_wavelength 0.71073
_diffrn_reflns_av_R_equivalents 0.0213
_diffrn_reflns_av_sigmaI/netI 0.0121
_diffrn_reflns_limit_h_max 10
_diffrn_reflns_limit_h_min -11
_diffrn_reflns_limit_k_max 11
_diffrn_reflns_limit_k_min -11
_diffrn_reflns_limit_l_max 9
_diffrn_reflns_limit_l_min -9
_diffrn_reflns_number 4940
_diffrn_reflns_theta_full 26.56
_diffrn_reflns_theta_max 26.8
_diffrn_reflns_theta_min 5.16
_exptl_absorpt_coefficient_mu 9.275
_exptl_absorpt_correction_T_max 0.7454
_exptl_absorpt_correction_T_min 0.4732
_exptl_absorpt_correction_type empirical
_exptl_crystal_colour grey-purple
_exptl_crystal_density_diffrn 2.7188
_exptl_crystal_description 'square plate'
_exptl_crystal_F_000 441
_exptl_crystal_size_max 0.150
_exptl_crystal_size_mid 0.150
_exptl_crystal_size_min 0.020
_refine_diff_density_max 1.01
_refine_diff_density_min -1.37
_refine_ls_extinction_method none
_refine_ls_goodness_of_fit_gt 2.04
_refine_ls_goodness_of_fit_ref 2.02
_refine_ls_hydrogen_treatment undef
_refine_ls_number_constraints 13
_refine_ls_number_parameters 42
_refine_ls_number_reflns 637
_refine_ls_number_restraints 0
_refine_ls_R_factor_all 0.0192
_refine_ls_R_factor_gt 0.0185
_refine_ls_shift/su_max 0.0079
_refine_ls_shift/su_mean 0.0004
_refine_ls_structure_factor_coef F
_refine_ls_weighting_details w=1/(\s^2^(F)+0.0001F^2^)
_refine_ls_weighting_scheme sigma
_refine_ls_wR_factor_gt 0.0263
_refine_ls_wR_factor_ref 0.0264
_reflns_number_gt 618
_reflns_number_total 637
_reflns_threshold_expression I>3\s(I)
_cod_data_source_file ic302587t_si_002.cif
_cod_data_source_block I
_cod_original_sg_symbol_H-M 'P 4/n'
_cod_database_code 4334605
_cod_database_fobs_code 4334605

loop_
_symmetry_equiv_pos_site_id
_symmetry_equiv_pos_as_xyz
1 x,y,z
2 -x+1/2,-y+1/2,z
3 -y+1/2,x,z
4 y,-x+1/2,z
5 -x,-y,-z
6 x+1/2,y+1/2,-z
7 y+1/2,-x,-z
8 -y,x+1/2,-z

loop_
_atom_site_label
_atom_site_type_symbol
_atom_site_fract_x
_atom_site_fract_y
_atom_site_fract_z
_atom_site_adp_type
_atom_site_U_iso_or_equiv
_atom_site_symmetry_multiplicity
_atom_site_occupancy
_atom_site_calc_flag
Pu1 Pu 0.25 0.25 0.93006(4) Uani 0.02165(9) 2 0.5 d
U1 U 0.25 0.25 0.93006(4) Uani 0.02165(9) 2 0.5 d
O1 O 0.25 0.25 0.6245(10) Uani 0.0374(16) 2 1 d
O3 O 0.0414(4) 0.1635(4) 1.1153(5) Uani 0.0375(11) 8 1 d
O2 O 0.1214(4) 0.0237(4) 0.8291(4) Uani 0.0407(11) 8 1 d
C1 C -0.0218(6) 0.0393(6) 1.0829(5) Uani 0.0321(15) 8 1 d
N1 N 0.9659(7) 0.2399(9) 0.4541(6) Uani 0.075(2) 8 0.125 d
O4 O 0.9659(7) 0.2399(9) 0.4541(6) Uani 0.075(2) 8 0.875 d

loop_
_atom_site_aniso_label
_atom_site_aniso_type_symbol
_atom_site_aniso_U_11
_atom_site_aniso_U_22
_atom_site_aniso_U_33
_atom_site_aniso_U_12
_atom_site_aniso_U_13
_atom_site_aniso_U_23
Pu1 Pu 0.01438(10) 0.01438(10) 0.0362(2) 0 0 0
U1 U 0.01438(10) 0.01438(10) 0.0362(2) 0 0 0
O1 O 0.034(2) 0.034(2) 0.045(4) 0 0 0
O3 O 0.0289(18) 0.0303(18) 0.053(2) -0.0034(15) 0.0053(16) -0.0123(16)
O2 O 0.0348(18) 0.0388(19) 0.049(2) -0.0071(15) 0.0130(15) -0.0075(16)
C1 C 0.033(3) 0.025(2) 0.039(3) -0.003(2) 0.0018(18) -0.0016(17)
N1 N 0.057688 0.111(5) 0.057(3) -0.004(3) -0.003(2) -0.013(3)
O4 O 0.057688 0.111(5) 0.057(3) -0.004(3) -0.003(2) -0.013(3)

loop_
_atom_type_symbol
_atom_type_scat_dispersion_real
_atom_type_scat_dispersion_imag
_atom_type_scat_source
_atom_type_scat_Cromer_Mann_a1
_atom_type_scat_Cromer_Mann_b1
_atom_type_scat_Cromer_Mann_a2
_atom_type_scat_Cromer_Mann_b2
_atom_type_scat_Cromer_Mann_a3
_atom_type_scat_Cromer_Mann_b3
_atom_type_scat_Cromer_Mann_a4
_atom_type_scat_Cromer_Mann_b4
_atom_type_scat_Cromer_Mann_c
C 0.0033 0.0016 'International Tables Vol C tables 4.2.6.8 and 6.1.1.4' 2.31 20.843901 1.02 10.2075 1.5886 0.5687 0.865 51.651199 0.2156
H 0.0000 0.0000 'International Tables Vol C tables 4.2.6.8 and 6.1.1.4' 0.493002 10.5109 0.322912 26.1257 0.140191 3.14236 0.04081 57.799702 0.003038
N 0.0061 0.0033 'International Tables Vol C tables 4.2.6.8 and 6.1.1.4' 12.2126 0.0057 3.1322 9.8933 2.0125 28.997499 1.1663 0.5826 -11.529
O 0.0106 0.0060 'International Tables Vol C tables 4.2.6.8 and 6.1.1.4' 3.0485 13.2771 2.2868 5.7011 1.5463 0.3239 0.867 32.908901 0.2508
Pu -9.4100 4.3056 'International Tables Vol C tables 4.2.6.8 and 6.1.1.4' 36.525398 0.499384 23.8083 3.26371 16.7707 14.9455 3.47947 105.980003 13.3812
U -9.6767 9.6646 'International Tables Vol C tables 4.2.6.8 and 6.1.1.4' 36.0228 0.5293 23.4128 3.3253 14.9491 16.092699 4.188 100.612999 13.3966

loop_
_geom_bond_atom_site_label_1
_geom_bond_atom_site_label_2
_geom_bond_site_symmetry_2
_geom_bond_distance
Pu1 U1 . 0
Pu1 O1 . 2.412(8)
Pu1 O2 . 2.439(3)
Pu1 O2 2_555 2.439(3)
Pu1 O2 3_555 2.439(3)
Pu1 O2 4_555 2.439(3)
O3 C1 . 1.260(6)
O2 C1 5_557 1.254(6)
C1 C1 5_557 1.533(7)
N1 O4 . 0
